data_4023433
loop_
_publ_author_name
'Joy Krishna Maity'
'Ramprasad Ghosh'
'Michael G. B. Drew'
'Basudeb Achari'
'Sukhendu B. Mandal'

_publ_section_title
;
 Introduction of Vinyl and Hydroxymethyl Functionalities
 at C-4 of Glucose-Derived Substrates: Synthesis of Spirocyclic,
 Bicyclic, and Tricyclic Nucleosides
;
_journal_name_full 'Journal of Organic Chemistry'
_journal_page_first 4305
_journal_page_last 4308
_journal_paper_doi 10.1021/jo8002826
_journal_volume 73
_journal_year 2008
_chemical_formula_sum 'C17 H22 O4 S'
_chemical_formula_weight 322.41
_chemical_name_systematic
; 
 ? 
;
_space_group_IT_number 19
_symmetry_cell_setting orthorhombic
_symmetry_space_group_name_Hall 'P 2ac 2ab'
_symmetry_space_group_name_H-M 'P 21 21 21'
_atom_sites_solution_hydrogens geom
_atom_sites_solution_primary direct
_atom_sites_solution_secondary difmap
_audit_creation_method SHELXL-97
_cell_angle_alpha 90.00
_cell_angle_beta 90.00
_cell_angle_gamma 90.00
_cell_formula_units_Z 4
_cell_length_a 5.6815(3)
_cell_length_b 10.3788(10)
_cell_length_c 28.193(3)
_cell_measurement_reflns_used 11656
_cell_measurement_temperature 150(2)
_cell_measurement_theta_max 30.00
_cell_measurement_theta_min 2.50
_cell_volume 1662.5(2)
_computing_cell_refinement 'Crysalis, Oxford Diffraction'
_computing_data_collection 'Crysalis, Oxford Diffraction'
_computing_data_reduction 'Crysalis, Oxford Diffraction'
_computing_molecular_graphics PLATON(Spek,2004)
_computing_structure_refinement 'SHELXL-97 (Sheldrick, 1997)'
_computing_structure_solution 'SHELXS-97 (Sheldrick, 1997)'
_diffrn_ambient_temperature 150(2)
_diffrn_measured_fraction_theta_full 0.997
_diffrn_measured_fraction_theta_max 0.997
_diffrn_measurement_device 'Oxford Diffaction X-Calibur System'
_diffrn_measurement_method '321 frames, counting time 10 s.'
_diffrn_radiation_monochromator graphite
_diffrn_radiation_source 'fine-focus sealed tube'
_diffrn_radiation_type MoK\a
_diffrn_radiation_wavelength 0.71073
_diffrn_reflns_av_R_equivalents 0.0227
_diffrn_reflns_av_sigmaI/netI 0.0417
_diffrn_reflns_limit_h_max 7
_diffrn_reflns_limit_h_min -3
_diffrn_reflns_limit_k_max 14
_diffrn_reflns_limit_k_min -14
_diffrn_reflns_limit_l_max 38
_diffrn_reflns_limit_l_min -39
_diffrn_reflns_number 11656
_diffrn_reflns_theta_full 30.00
_diffrn_reflns_theta_max 30.00
_diffrn_reflns_theta_min 2.44
_diffrn_standards_decay_% n/a
_diffrn_standards_interval_count n/a
_diffrn_standards_interval_time n/a
_diffrn_standards_number n/a
_exptl_absorpt_coefficient_mu 0.210
_exptl_absorpt_correction_type none
_exptl_crystal_colour white
_exptl_crystal_density_diffrn 1.288
_exptl_crystal_density_method 'not measured'
_exptl_crystal_description needle
_exptl_crystal_F_000 688
_exptl_crystal_size_max 0.22
_exptl_crystal_size_mid 0.03
_exptl_crystal_size_min 0.03
_refine_diff_density_max 0.260
_refine_diff_density_min -0.278
_refine_diff_density_rms 0.040
_refine_ls_abs_structure_details 'Flack H D (1983), Acta Cryst. A39, 876-881'
_refine_ls_abs_structure_Flack 0.00(7)
_refine_ls_extinction_method none
_refine_ls_goodness_of_fit_ref 1.089
_refine_ls_hydrogen_treatment constr
_refine_ls_matrix_type full
_refine_ls_number_parameters 202
_refine_ls_number_reflns 4827
_refine_ls_number_restraints 0
_refine_ls_restrained_S_all 1.089
_refine_ls_R_factor_all 0.0582
_refine_ls_R_factor_gt 0.0427
_refine_ls_shift/su_max 0.000
_refine_ls_shift/su_mean 0.000
_refine_ls_structure_factor_coef Fsqd
_refine_ls_weighting_details
;
  w=1/[\s^2^(Fo^2^)+(0.0453P)^2^+0.0077P] where P=(Fo^2^+2Fc^2^)/3 
;
_refine_ls_weighting_scheme calc
_refine_ls_wR_factor_gt 0.0881
_refine_ls_wR_factor_ref 0.0927
_reflns_number_gt 3807
_reflns_number_total 4827
_reflns_threshold_expression >2sigma(I)
_cod_data_source_file jo8002826-File002.cif
_cod_data_source_block 19
_cod_database_code 4023433

loop_
_symmetry_equiv_pos_as_xyz
'x, y, z'
'-x+1/2, -y, z+1/2'
'x+1/2, -y+1/2, -z'
'-x, y+1/2, -z+1/2'

loop_
_atom_site_label
_atom_site_type_symbol
_atom_site_fract_x
_atom_site_fract_y
_atom_site_fract_z
_atom_site_U_iso_or_equiv
_atom_site_adp_type
_atom_site_occupancy
_atom_site_symmetry_multiplicity
_atom_site_calc_flag
_atom_site_refinement_flags
_atom_site_disorder_assembly
_atom_site_disorder_group
C1 C 0.3661(3) 0.66680(17) 0.11787(7) 0.0402(5) Uani 1 1 d . . .
H1A H 0.3343 0.7130 0.1471 0.048 Uiso 1 1 calc R . .
H1B H 0.2172 0.6525 0.1018 0.048 Uiso 1 1 calc R . .
O2 O 0.47010(17) 0.54685(10) 0.12867(4) 0.0243(2) Uani 1 1 d . . .
C3 C 0.3166(3) 0.46376(14) 0.15434(5) 0.0221(3) Uani 1 1 d . . .
H3 H 0.1525 0.4738 0.1443 0.027 Uiso 1 1 calc R . .
C4 C 0.3470(2) 0.48989(14) 0.20721(5) 0.0214(3) Uani 1 1 d . . .
H4 H 0.3747 0.5811 0.2143 0.026 Uiso 1 1 calc R . .
O5 O 0.15481(17) 0.43700(10) 0.23322(4) 0.0240(2) Uani 1 1 d . . .
C6 C 0.2477(3) 0.37961(16) 0.27540(6) 0.0251(3) Uani 1 1 d . . .
O7 O 0.48245(19) 0.34073(12) 0.26335(4) 0.0355(3) Uani 1 1 d . . .
C8 C 0.5547(3) 0.40319(15) 0.22133(5) 0.0233(3) Uani 1 1 d . . .
H8 H 0.6971 0.4544 0.2268 0.028 Uiso 1 1 calc R . .
O9 O 0.58845(18) 0.31461(10) 0.18375(4) 0.0280(2) Uani 1 1 d . . .
C10 C 0.3994(3) 0.32385(15) 0.15032(6) 0.0267(3) Uani 1 1 d . . .
C11 C 0.1938(3) 0.22865(16) 0.15841(7) 0.0344(4) Uani 1 1 d . . .
H11A H 0.0548 0.2688 0.1719 0.041 Uiso 1 1 calc R . .
H11B H 0.2382 0.1529 0.1764 0.041 Uiso 1 1 calc R . .
C13 C 0.4698(3) 0.26715(16) 0.10175(6) 0.0346(4) Uani 1 1 d . . .
H13 H 0.5788 0.1956 0.1074 0.042 Uiso 1 1 calc R . .
C21 C 0.5227(3) 0.74692(15) 0.08691(5) 0.0262(3) Uani 1 1 d . . .
C22 C 0.4522(3) 0.87214(15) 0.07557(5) 0.0287(3) Uani 1 1 d . . .
H22 H 0.3092 0.9036 0.0867 0.034 Uiso 1 1 calc R . .
C23 C 0.5951(3) 0.94948(17) 0.04778(6) 0.0362(4) Uani 1 1 d . . .
H23 H 0.5467 1.0324 0.0399 0.043 Uiso 1 1 calc R . .
C24 C 0.8095(3) 0.90413(19) 0.03167(6) 0.0381(4) Uani 1 1 d . . .
H24 H 0.9068 0.9574 0.0138 0.046 Uiso 1 1 calc R . .
C25 C 0.8792(3) 0.77999(18) 0.04204(6) 0.0329(4) Uani 1 1 d . . .
H25 H 1.0217 0.7489 0.0305 0.040 Uiso 1 1 calc R . .
C26 C 0.7363(3) 0.70145(16) 0.06974(6) 0.0276(3) Uani 1 1 d . . .
H26 H 0.7841 0.6179 0.0768 0.033 Uiso 1 1 calc R . .
C61 C 0.1040(3) 0.26291(19) 0.28744(7) 0.0443(5) Uani 1 1 d . . .
H61A H -0.0568 0.2879 0.2924 0.066 Uiso 1 1 calc R . .
H61B H 0.1645 0.2240 0.3158 0.066 Uiso 1 1 calc R . .
H61C H 0.1124 0.2021 0.2618 0.066 Uiso 1 1 calc R . .
C62 C 0.2555(4) 0.47731(18) 0.31518(7) 0.0473(5) Uani 1 1 d . . .
H62A H 0.0980 0.5010 0.3239 0.071 Uiso 1 1 calc R . .
H62B H 0.3396 0.5524 0.3048 0.071 Uiso 1 1 calc R . .
H62C H 0.3340 0.4405 0.3421 0.071 Uiso 1 1 calc R . .
C131 C 0.5634(5) 0.3449(2) 0.06104(7) 0.0574(6) Uani 1 1 d . . .
H13A H 0.5847 0.2900 0.0340 0.086 Uiso 1 1 calc R . .
H13B H 0.7116 0.3824 0.0697 0.086 Uiso 1 1 calc R . .
H13C H 0.4536 0.4121 0.0533 0.086 Uiso 1 1 calc R . .
S12 S 0.17057(9) 0.19917(6) 0.09472(2) 0.05289(16) Uani 1 1 d . . .

loop_
_atom_site_aniso_label
_atom_site_aniso_U_11
_atom_site_aniso_U_22
_atom_site_aniso_U_33
_atom_site_aniso_U_23
_atom_site_aniso_U_13
_atom_site_aniso_U_12
C1 0.0275(8) 0.0349(10) 0.0582(12) 0.0257(9) 0.0108(8) 0.0070(8)
O2 0.0206(5) 0.0239(6) 0.0285(5) 0.0086(4) 0.0038(5) 0.0035(4)
C3 0.0186(7) 0.0234(8) 0.0245(8) 0.0053(6) -0.0002(6) -0.0001(6)
C4 0.0186(7) 0.0203(7) 0.0252(7) 0.0042(6) -0.0005(6) 0.0002(6)
O5 0.0185(5) 0.0274(5) 0.0262(6) 0.0073(5) 0.0016(4) 0.0011(5)
C6 0.0206(7) 0.0272(8) 0.0274(8) 0.0076(7) -0.0006(6) 0.0043(6)
O7 0.0259(5) 0.0471(7) 0.0335(6) 0.0182(6) 0.0052(5) 0.0104(5)
C8 0.0214(7) 0.0240(8) 0.0245(8) 0.0050(6) -0.0009(6) 0.0009(6)
O9 0.0259(5) 0.0259(6) 0.0322(6) 0.0006(5) -0.0042(5) 0.0068(5)
C10 0.0260(7) 0.0257(8) 0.0284(8) 0.0022(6) -0.0030(7) 0.0000(7)
C11 0.0334(9) 0.0259(8) 0.0439(10) -0.0005(8) -0.0014(8) -0.0030(7)
C13 0.0414(9) 0.0289(9) 0.0335(9) -0.0012(7) 0.0000(8) 0.0070(8)
C21 0.0285(7) 0.0268(8) 0.0234(8) 0.0045(6) -0.0021(7) -0.0025(7)
C22 0.0391(9) 0.0253(8) 0.0216(7) -0.0006(6) 0.0006(7) -0.0027(7)
C23 0.0548(11) 0.0238(8) 0.0300(9) 0.0016(7) -0.0003(8) -0.0061(8)
C24 0.0488(11) 0.0377(10) 0.0278(9) 0.0038(7) 0.0046(8) -0.0172(9)
C25 0.0294(8) 0.0442(11) 0.0252(8) 0.0000(8) 0.0038(7) -0.0108(8)
C26 0.0259(7) 0.0287(8) 0.0281(8) 0.0043(7) -0.0008(6) 0.0001(7)
C61 0.0420(10) 0.0451(11) 0.0457(11) 0.0216(9) 0.0008(9) -0.0068(9)
C62 0.0724(13) 0.0394(11) 0.0302(10) 0.0009(8) -0.0075(10) 0.0160(10)
C131 0.0968(17) 0.0444(12) 0.0310(10) 0.0012(9) 0.0162(12) 0.0182(12)
S12 0.0446(3) 0.0586(3) 0.0554(3) -0.0261(3) -0.0109(3) 0.0012(3)

loop_
_atom_type_symbol
_atom_type_description
_atom_type_scat_dispersion_real
_atom_type_scat_dispersion_imag
_atom_type_scat_source
C C 0.0033 0.0016 'International Tables Vol C Tables 4.2.6.8 and 6.1.1.4'
H H 0.0000 0.0000 'International Tables Vol C Tables 4.2.6.8 and 6.1.1.4'
O O 0.0106 0.0060 'International Tables Vol C Tables 4.2.6.8 and 6.1.1.4'
S S 0.1246 0.1234 'International Tables Vol C Tables 4.2.6.8 and 6.1.1.4'

loop_
_geom_angle_atom_site_label_1
_geom_angle_atom_site_label_2
_geom_angle_atom_site_label_3
_geom_angle
_geom_angle_site_symmetry_1
_geom_angle_site_symmetry_3
_geom_angle_publ_flag
O2 C1 C21 111.50(13) . . ?
O2 C1 H1A 109.3 . . ?
C21 C1 H1A 109.3 . . ?
O2 C1 H1B 109.3 . . ?
C21 C1 H1B 109.3 . . ?
H1A C1 H1B 108.0 . . ?
C1 O2 C3 112.78(11) . . ?
O2 C3 C4 108.63(12) . . ?
O2 C3 C10 110.40(12) . . ?
C4 C3 C10 101.91(12) . . ?
O2 C3 H3 111.8 . . ?
C4 C3 H3 111.8 . . ?
C10 C3 H3 111.8 . . ?
O5 C4 C3 110.33(12) . . ?
O5 C4 C8 103.26(11) . . ?
C3 C4 C8 103.67(12) . . ?
O5 C4 H4 112.9 . . ?
C3 C4 H4 112.9 . . ?
C8 C4 H4 112.9 . . ?
C4 O5 C6 107.77(11) . . ?
O5 C6 O7 105.27(12) . . ?
O5 C6 C61 108.87(14) . . ?
O7 C6 C61 109.43(14) . . ?
O5 C6 C62 110.36(13) . . ?
O7 C6 C62 109.70(15) . . ?
C61 C6 C62 112.92(15) . . ?
C8 O7 C6 109.87(12) . . ?
O7 C8 O9 111.67(12) . . ?
O7 C8 C4 105.27(11) . . ?
O9 C8 C4 106.89(12) . . ?
O7 C8 H8 110.9 . . ?
O9 C8 H8 110.9 . . ?
C4 C8 H8 110.9 . . ?
C8 O9 C10 110.32(11) . . ?
O9 C10 C3 104.20(12) . . ?
O9 C10 C13 111.35(12) . . ?
C3 C10 C13 120.48(13) . . ?
O9 C10 C11 115.25(13) . . ?
C3 C10 C11 111.27(13) . . ?
C13 C10 C11 94.77(13) . . ?
C10 C11 S12 90.94(11) . . ?
C10 C11 H11A 113.5 . . ?
S12 C11 H11A 113.5 . . ?
C10 C11 H11B 113.5 . . ?
S12 C11 H11B 113.5 . . ?
H11A C11 H11B 110.8 . . ?
C131 C13 C10 124.43(15) . . ?
C131 C13 S12 116.64(15) . . ?
C10 C13 S12 90.13(10) . . ?
C131 C13 H13 108.0 . . ?
C10 C13 H13 108.0 . . ?
S12 C13 H13 108.0 . . ?
C26 C21 C22 119.12(15) . . ?
C26 C21 C1 122.23(14) . . ?
C22 C21 C1 118.65(15) . . ?
C23 C22 C21 120.04(16) . . ?
C23 C22 H22 120.0 . . ?
C21 C22 H22 120.0 . . ?
C24 C23 C22 120.35(17) . . ?
C24 C23 H23 119.8 . . ?
C22 C23 H23 119.8 . . ?
C25 C24 C23 120.09(16) . . ?
C25 C24 H24 120.0 . . ?
C23 C24 H24 120.0 . . ?
C24 C25 C26 119.93(17) . . ?
C24 C25 H25 120.0 . . ?
C26 C25 H25 120.0 . . ?
C21 C26 C25 120.44(16) . . ?
C21 C26 H26 119.8 . . ?
C25 C26 H26 119.8 . . ?
C6 C61 H61A 109.5 . . ?
C6 C61 H61B 109.5 . . ?
H61A C61 H61B 109.5 . . ?
C6 C61 H61C 109.5 . . ?
H61A C61 H61C 109.5 . . ?
H61B C61 H61C 109.5 . . ?
C6 C62 H62A 109.5 . . ?
C6 C62 H62B 109.5 . . ?
H62A C62 H62B 109.5 . . ?
C6 C62 H62C 109.5 . . ?
H62A C62 H62C 109.5 . . ?
H62B C62 H62C 109.5 . . ?
C13 C131 H13A 109.5 . . ?
C13 C131 H13B 109.5 . . ?
H13A C131 H13B 109.5 . . ?
C13 C131 H13C 109.5 . . ?
H13A C131 H13C 109.5 . . ?
H13B C131 H13C 109.5 . . ?
C11 S12 C13 76.39(8) . . ?

loop_
_geom_bond_atom_site_label_1
_geom_bond_atom_site_label_2
_geom_bond_distance
_geom_bond_site_symmetry_2
_geom_bond_publ_flag
C1 O2 1.4114(19) . ?
C1 C21 1.498(2) . ?
C1 H1A 0.9700 . ?
C1 H1B 0.9700 . ?
O2 C3 1.4242(17) . ?
C3 C4 1.525(2) . ?
C3 C10 1.531(2) . ?
C3 H3 0.9800 . ?
C4 O5 1.4254(17) . ?
C4 C8 1.536(2) . ?
C4 H4 0.9800 . ?
O5 C6 1.4309(18) . ?
C6 O7 1.4340(19) . ?
C6 C61 1.500(2) . ?
C6 C62 1.513(2) . ?
O7 C8 1.4112(18) . ?
C8 O9 1.4159(18) . ?
C8 H8 0.9800 . ?
O9 C10 1.4323(19) . ?
C10 C13 1.543(2) . ?
C10 C11 1.547(2) . ?
C11 S12 1.8262(19) . ?
C11 H11A 0.9700 . ?
C11 H11B 0.9700 . ?
C13 C131 1.501(3) . ?
C13 S12 1.8514(19) . ?
C13 H13 0.9800 . ?
C21 C26 1.390(2) . ?
C21 C22 1.397(2) . ?
C22 C23 1.385(2) . ?
C22 H22 0.9300 . ?
C23 C24 1.383(3) . ?
C23 H23 0.9300 . ?
C24 C25 1.379(3) . ?
C24 H24 0.9300 . ?
C25 C26 1.390(2) . ?
C25 H25 0.9300 . ?
C26 H26 0.9300 . ?
C61 H61A 0.9600 . ?
C61 H61B 0.9600 . ?
C61 H61C 0.9600 . ?
C62 H62A 0.9600 . ?
C62 H62B 0.9600 . ?
C62 H62C 0.9600 . ?
C131 H13A 0.9600 . ?
C131 H13B 0.9600 . ?
C131 H13C 0.9600 . ?

loop_
_geom_torsion_atom_site_label_1
_geom_torsion_atom_site_label_2
_geom_torsion_atom_site_label_3
_geom_torsion_atom_site_label_4
_geom_torsion
_geom_torsion_site_symmetry_1
_geom_torsion_site_symmetry_2
_geom_torsion_site_symmetry_3
_geom_torsion_site_symmetry_4
_geom_torsion_publ_flag
C21 C1 O2 C3 -174.48(14) . . . . ?
C1 O2 C3 C4 -88.55(16) . . . . ?
C1 O2 C3 C10 160.50(14) . . . . ?
O2 C3 C4 O5 163.71(10) . . . . ?
C10 C3 C4 O5 -79.75(14) . . . . ?
O2 C3 C4 C8 -86.30(13) . . . . ?
C10 C3 C4 C8 30.25(14) . . . . ?
C3 C4 O5 C6 139.02(12) . . . . ?
C8 C4 O5 C6 28.76(15) . . . . ?
C4 O5 C6 O7 -28.63(16) . . . . ?
C4 O5 C6 C61 -145.88(14) . . . . ?
C4 O5 C6 C62 89.66(16) . . . . ?
O5 C6 O7 C8 16.26(17) . . . . ?
C61 C6 O7 C8 133.12(15) . . . . ?
C62 C6 O7 C8 -102.48(15) . . . . ?
C6 O7 C8 O9 -114.37(14) . . . . ?
C6 O7 C8 C4 1.26(17) . . . . ?
O5 C4 C8 O7 -18.22(15) . . . . ?
C3 C4 C8 O7 -133.35(12) . . . . ?
O5 C4 C8 O9 100.66(13) . . . . ?
C3 C4 C8 O9 -14.48(14) . . . . ?
O7 C8 O9 C10 105.77(13) . . . . ?
C4 C8 O9 C10 -8.87(15) . . . . ?
C8 O9 C10 C3 28.58(15) . . . . ?
C8 O9 C10 C13 159.93(12) . . . . ?
C8 O9 C10 C11 -93.63(15) . . . . ?
O2 C3 C10 O9 79.23(14) . . . . ?
C4 C3 C10 O9 -36.03(14) . . . . ?
O2 C3 C10 C13 -46.54(19) . . . . ?
C4 C3 C10 C13 -161.81(13) . . . . ?
O2 C3 C10 C11 -155.97(13) . . . . ?
C4 C3 C10 C11 88.76(15) . . . . ?
O9 C10 C11 S12 -139.04(12) . . . . ?
C3 C10 C11 S12 102.62(12) . . . . ?
C13 C10 C11 S12 -22.73(11) . . . . ?
O9 C10 C13 C131 -95.1(2) . . . . ?
C3 C10 C13 C131 27.3(3) . . . . ?
C11 C10 C13 C131 145.44(19) . . . . ?
O9 C10 C13 S12 141.89(11) . . . . ?
C3 C10 C13 S12 -95.73(14) . . . . ?
C11 C10 C13 S12 22.40(11) . . . . ?
O2 C1 C21 C26 3.3(2) . . . . ?
O2 C1 C21 C22 -175.78(14) . . . . ?
C26 C21 C22 C23 -0.4(2) . . . . ?
C1 C21 C22 C23 178.75(16) . . . . ?
C21 C22 C23 C24 -0.9(2) . . . . ?
C22 C23 C24 C25 1.9(3) . . . . ?
C23 C24 C25 C26 -1.6(3) . . . . ?
C22 C21 C26 C25 0.7(2) . . . . ?
C1 C21 C26 C25 -178.42(17) . . . . ?
C24 C25 C26 C21 0.3(2) . . . . ?
C10 C11 S12 C13 19.28(9) . . . . ?
C131 C13 S12 C11 -148.66(15) . . . . ?
C10 C13 S12 C11 -19.33(9) . . . . ?

loop_
_cod_related_entry_id
_cod_related_entry_database
_cod_related_entry_code
1 ChemSpider 21194650
